data_7010703
loop_
_publ_author_name
'Smith, Matt C.'
'Longhurst, Steven'
'Barclay, J. Elaine'
'Cramer, Stephen P.'
'Davies, Sian C.'
'Hughes, David L.'
'Gu, Wei-Wei'
'Evans, David J.'

_publ_section_title
;
 Nickel(II) in an almost regular tetrahedral thiolate environment: a
 first generation synthetic analogue of the active site of nickel
 CO-dehydrogenase
;
_journal_issue 9
_journal_name_full 'Journal of the Chemical Society, Dalton Transactions'
_journal_page_first 1387
_journal_paper_doi 10.1039/b102607k
_journal_year 2001
_chemical_formula_moiety 'C14 H24 Fe2 N2 Ni O2 S6'
_chemical_formula_structural '[Ni{Fe(CO)(N{CH2CH2S}3)}2]'
_chemical_formula_sum 'C14 H24 Fe2 N2 Ni O2 S6'
_chemical_formula_weight 615.12
_chemical_name_common 'Complex 1'
_chemical_name_systematic
; 
 ? 
;
_space_group_IT_number 110
_symmetry_cell_setting tetragonal
_symmetry_space_group_name_Hall 'I 4bw -2c'
_symmetry_space_group_name_H-M 'I 41 c d'
_atom_sites_solution_hydrogens geom
_atom_sites_solution_primary direct
_atom_sites_solution_secondary difmap
_audit_creation_method SHELXL
_cell_angle_alpha 90.00
_cell_angle_beta 90.00
_cell_angle_gamma 90.00
_cell_formula_units_Z 8
_cell_length_a 13.5088(4)
_cell_length_b 13.5088(4)
_cell_length_c 24.371(2)
_cell_measurement_reflns_used 24
_cell_measurement_temperature 293(2)
_cell_measurement_theta_max 11
_cell_measurement_theta_min 10
_cell_volume 4447.4(4)
_computing_cell_refinement 'CAD4/EXPRESS (Enraf-Nonius, 1992)'
_computing_data_collection 'CAD4/EXPRESS (Enraf-Nonius, 1992)'
_computing_data_reduction 'CAD4 (Hursthouse, 1976)'
_computing_molecular_graphics 'ORTEP (Johnson, 1971)'
_computing_publication_material 'SHELXL-93 (Sheldrick, 1993)'
_computing_structure_refinement 'SHELXL-93 (Sheldrick, 1993)'
_computing_structure_solution 'SHELXS-86 (Sheldrick, 1990)'
_diffrn_ambient_temperature 293(1)
_diffrn_measurement_device 'Enraf-Nonius CAD4 diffractometer'
_diffrn_measurement_method 'scintillation counter; \w/\q scans'
_diffrn_radiation_monochromator graphite
_diffrn_radiation_source 'fine-focus sealed tube'
_diffrn_radiation_type Mo-K\a
_diffrn_radiation_wavelength 0.71069
_diffrn_reflns_av_R_equivalents 0.013
_diffrn_reflns_av_sigmaI/netI 0.0378
_diffrn_reflns_limit_h_max 18
_diffrn_reflns_limit_h_min -1
_diffrn_reflns_limit_k_max 13
_diffrn_reflns_limit_k_min -1
_diffrn_reflns_limit_l_max 34
_diffrn_reflns_limit_l_min -1
_diffrn_reflns_number 1864
_diffrn_reflns_theta_max 30.0
_diffrn_reflns_theta_min 1.5
_diffrn_standards_decay_% 4.4
_diffrn_standards_interval_time '10000 s'
_diffrn_standards_number 3
_exptl_absorpt_coefficient_mu 2.702
_exptl_absorpt_correction_T_max 0.017
_exptl_absorpt_correction_T_min 0.003
_exptl_absorpt_correction_type 'semi-empirical psi-scans'
_exptl_crystal_colour Black
_exptl_crystal_density_diffrn 1.837
_exptl_crystal_description polyhedron
_exptl_crystal_F_000 2512
_exptl_crystal_size_max 0.21
_exptl_crystal_size_mid 0.19
_exptl_crystal_size_min 0.17
_refine_diff_density_max 0.756
_refine_diff_density_min -0.317
_refine_diff_density_rms 0.137
_refine_ls_abs_structure_details 'Flack H D (1983), Acta Cryst. A39, 876-881'
_refine_ls_abs_structure_Flack 0.02(4)
_refine_ls_extinction_method none
_refine_ls_goodness_of_fit_all 1.078
_refine_ls_goodness_of_fit_obs 1.123
_refine_ls_hydrogen_treatment refU
_refine_ls_matrix_type full
_refine_ls_number_parameters 144
_refine_ls_number_reflns 1691
_refine_ls_number_restraints 1
_refine_ls_restrained_S_all 1.077
_refine_ls_restrained_S_obs 1.123
_refine_ls_R_factor_all 0.0665
_refine_ls_R_factor_obs 0.0565
_refine_ls_shift/esd_max 0.007
_refine_ls_shift/esd_mean 0.001
_refine_ls_structure_factor_coef Fsqd
_refine_ls_weighting_details 'w=1/[\s^2^(Fo^2^)+(0.0776P)^2^] where P=(Fo^2^+2Fc^2^)/3'
_refine_ls_weighting_scheme calc
_refine_ls_wR_factor_all 0.1372
_refine_ls_wR_factor_obs 0.1268
_reflns_number_observed 1350
_reflns_number_total 1691
_reflns_observed_criterion I>2sigma(I)
_cod_data_source_file b102607k.txt
_cod_data_source_block matt2
_cod_depositor_comments
;
The following automatic conversions were performed:
'_symmetry_cell_setting' value 'Tetragonal' changed to 'tetragonal'
according to '/home/saulius/struct/CIF-dictionaries/cif_core.dic'
dictionary named 'cif_core.dic' version 2.4.1 from 2010-06-29.

Automatic conversion script
Id: cif_fix_enum 1527 2010-12-29 10:47:43Z saulius 

The following automatic conversions were performed:

'_refine_ls_weighting_scheme' value 'calc
w=1/[\s^2^(Fo^2^)+(0.0776P)^2^] where P=(Fo^2^+2Fc^2^)/3' was changed
to 'calc'. New tag '_refine_ls_weighting_details' was created. The
value of the new tag was set to 'w=1/[\s^2^(Fo^2^)+(0.0776P)^2^]
where P=(Fo^2^+2Fc^2^)/3'.

Automatic conversion script
Id: cif_fix_values 3143 2015-03-26 13:38:13Z robertas 
;
_cod_original_cell_volume 4447.5(4)
_cod_original_sg_symbol_H-M 'I 41 c d  (no. 110)'
_cod_database_code 7010703

loop_
_symmetry_equiv_pos_as_xyz
'x, y, z'
'-x, y, z+1/2'
'y, -x+1/2, z+1/4'
'y, x+1/2, z+3/4'
'-x, -y, z'
'x, -y, z+1/2'
'-y, x+1/2, z+1/4'
'-y, -x+1/2, z+3/4'
'x+1/2, y+1/2, z+1/2'
'-x+1/2, y+1/2, z+1'
'y+1/2, -x+1, z+3/4'
'y+1/2, x+1, z+5/4'
'-x+1/2, -y+1/2, z+1/2'
'x+1/2, -y+1/2, z+1'
'-y+1/2, x+1, z+3/4'
'-y+1/2, -x+1, z+5/4'

loop_
_atom_site_aniso_label
_atom_site_aniso_U_11
_atom_site_aniso_U_22
_atom_site_aniso_U_33
_atom_site_aniso_U_23
_atom_site_aniso_U_13
_atom_site_aniso_U_12
Fe 0.0457(5) 0.0537(5) 0.0513(5) 0.0056(6) 0.0052(5) 0.0026(4)
Ni 0.0444(6) 0.0519(6) 0.0538(6) 0.000 0.000 -0.0006(6)
N4 0.040(3) 0.049(3) 0.056(3) 0.001(3) 0.001(2) 0.000(2)
S1 0.0481(9) 0.0473(9) 0.0679(11) -0.0059(8) 0.0020(8) -0.0007(7)
C14 0.058(4) 0.070(5) 0.050(4) -0.010(4) 0.003(3) 0.009(4)
C41 0.055(4) 0.070(5) 0.052(4) 0.014(4) 0.004(3) 0.006(3)
S2 0.0554(10) 0.0684(12) 0.0564(10) -0.0143(10) -0.0053(8) 0.0058(9)
C24 0.059(4) 0.050(4) 0.079(6) -0.016(4) -0.003(4) -0.002(3)
C42 0.055(4) 0.053(4) 0.070(5) 0.001(3) 0.004(4) 0.009(3)
S3 0.0524(10) 0.0731(13) 0.0798(13) 0.0126(11) 0.0157(10) 0.0051(9)
C34 0.048(4) 0.063(4) 0.090(6) -0.001(5) 0.000(4) 0.005(3)
C43 0.050(4) 0.069(5) 0.064(5) 0.002(4) -0.007(4) 0.002(3)
C5 0.062(5) 0.096(7) 0.076(6) 0.031(6) 0.022(5) 0.020(5)
O5A 0.049(16) 0.124(21) 0.124(20) 0.066(17) 0.013(17) 0.012(17)
O5B 0.044(14) 0.172(30) 0.101(20) 0.081(21) 0.018(14) 0.000(15)

loop_
_atom_site_label
_atom_site_type_symbol
_atom_site_fract_x
_atom_site_fract_y
_atom_site_fract_z
_atom_site_U_iso_or_equiv
_atom_site_thermal_displace_type
_atom_site_occupancy
_atom_site_calc_flag
_atom_site_refinement_flags
_atom_site_disorder_group
Fe Fe 0.19035(7) 0.48815(7) 0.27725(5) 0.0502(3) Uani 1 d . .
Ni Ni 0.0000 0.5000 0.30035(7) 0.0500(3) Uani 1 d S .
N4 N 0.2248(4) 0.3878(4) 0.3372(3) 0.0482(12) Uani 1 d . .
S1 S 0.1198(2) 0.58316(14) 0.34315(9) 0.0544(4) Uani 1 d . .
C14 C 0.1587(7) 0.5108(6) 0.4032(3) 0.059(2) Uani 1 d . .
H14A H 0.2225(7) 0.5341(6) 0.4161(3) 0.151(66) Uiso 1 calc R .
H14B H 0.1111(7) 0.5192(6) 0.4327(3) 0.090(34) Uiso 1 calc R .
C41 C 0.1656(6) 0.4036(6) 0.3878(3) 0.059(2) Uani 1 d . .
H41A H 0.1956(6) 0.3671(6) 0.4178(3) 0.072(30) Uiso 1 calc R .
H41B H 0.0994(6) 0.3776(6) 0.3823(3) 0.032(16) Uiso 1 calc R .
S2 S 0.0746(2) 0.3807(2) 0.24816(9) 0.0601(5) Uani 1 d . .
C24 C 0.0997(6) 0.2764(6) 0.2937(4) 0.063(2) Uani 1 d . .
H24A H 0.0522(6) 0.2758(6) 0.3235(4) 0.071(29) Uiso 1 calc R .
H24B H 0.0933(6) 0.2148(6) 0.2736(4) 0.061(24) Uiso 1 calc R .
C42 C 0.2030(6) 0.2854(6) 0.3164(4) 0.059(2) Uani 1 d . .
H42A H 0.2111(6) 0.2385(6) 0.3462(4) 0.040(18) Uiso 1 calc R .
H42B H 0.2503(6) 0.2685(6) 0.2880(4) 0.039(19) Uiso 1 calc R .
S3 S 0.3489(2) 0.4947(2) 0.25573(12) 0.0684(6) Uani 1 d . .
C34 C 0.3959(6) 0.3982(7) 0.3003(5) 0.067(2) Uani 1 d . .
H34A H 0.3939(6) 0.3350(7) 0.2814(5) 0.041(18) Uiso 1 calc R .
H34B H 0.4642(6) 0.4121(7) 0.3099(5) 0.091(35) Uiso 1 calc R .
C43 C 0.3337(6) 0.3932(7) 0.3515(4) 0.061(2) Uani 1 d . .
H43A H 0.3460(6) 0.4513(7) 0.3739(4) 0.058(24) Uiso 1 calc R .
H43B H 0.3522(6) 0.3352(7) 0.3727(4) 0.113(46) Uiso 1 calc R .
C5 C 0.1695(7) 0.5730(9) 0.2226(5) 0.078(3) Uani 1 d . .
O5A O 0.1729(23) 0.6337(43) 0.1909(27) 0.099(11) Uani 0.50 d P .
O5B O 0.1465(23) 0.6177(49) 0.1846(23) 0.106(14) Uani 0.50 d P .

loop_
_atom_type_symbol
_atom_type_description
_atom_type_scat_dispersion_real
_atom_type_scat_dispersion_imag
_atom_type_scat_source
C C 0.0033 0.0016 'International Tables Vol C Tables 4.2.6.8 and 6.1.1.4'
H H 0.0000 0.0000 'International Tables Vol C Tables 4.2.6.8 and 6.1.1.4'
Fe Fe 0.3463 0.8444 'International Tables Vol C Tables 4.2.6.8 and 6.1.1.4'
N N 0.0061 0.0033 'International Tables Vol C Tables 4.2.6.8 and 6.1.1.4'
Ni Ni 0.3393 1.1124 'International Tables Vol C Tables 4.2.6.8 and 6.1.1.4'
O O 0.0106 0.0060 'International Tables Vol C Tables 4.2.6.8 and 6.1.1.4'
S S 0.1246 0.1234 'International Tables Vol C Tables 4.2.6.8 and 6.1.1.4'

loop_
_geom_angle_atom_site_label_1
_geom_angle_atom_site_label_2
_geom_angle_atom_site_label_3
_geom_angle
_geom_angle_site_symmetry_1
_geom_angle_site_symmetry_3
_geom_angle_publ_flag
C5 Fe N4 175.4(3) . . ?
C5 Fe S3 87.1(3) . . ?
N4 Fe S3 88.6(2) . . ?
C5 Fe S2 94.0(4) . . ?
N4 Fe S2 87.5(2) . . ?
S3 Fe S2 128.76(10) . . ?
C5 Fe S1 95.7(4) . . ?
N4 Fe S1 88.0(2) . . ?
S3 Fe S1 123.62(10) . . ?
S2 Fe S1 107.26(8) . . ?
C5 Fe Ni 88.1(3) . . ?
N4 Fe Ni 96.3(2) . . ?
S3 Fe Ni 174.04(8) . . ?
S2 Fe Ni 55.13(6) . . ?
S1 Fe Ni 53.44(6) . . ?
S1 Ni S1 124.20(14) . 5_565 ?
S1 Ni S2 107.19(8) . . ?
S1 Ni S2 103.00(8) 5_565 . ?
S1 Ni S2 103.00(8) . 5_565 ?
S1 Ni S2 107.19(8) 5_565 5_565 ?
S2 Ni S2 112.42(14) . 5_565 ?
S1 Ni Fe 54.73(6) . . ?
S1 Ni Fe 141.01(6) 5_565 . ?
S2 Ni Fe 53.77(6) . . ?
S2 Ni Fe 110.71(7) 5_565 . ?
S1 Ni Fe 141.01(6) . 5_565 ?
S1 Ni Fe 54.72(6) 5_565 5_565 ?
S2 Ni Fe 110.71(7) . 5_565 ?
S2 Ni Fe 53.77(6) 5_565 5_565 ?
Fe Ni Fe 155.35(9) . 5_565 ?
C41 N4 C42 107.8(6) . . ?
C41 N4 C43 108.9(6) . . ?
C42 N4 C43 108.2(6) . . ?
C41 N4 Fe 112.0(5) . . ?
C42 N4 Fe 109.0(5) . . ?
C43 N4 Fe 110.8(5) . . ?
C14 S1 Ni 108.2(3) . . ?
C14 S1 Fe 98.2(3) . . ?
Ni S1 Fe 71.83(7) . . ?
C41 C14 S1 109.4(6) . . ?
C41 C14 H14A 109.8(5) . . ?
S1 C14 H14A 109.8(3) . . ?
C41 C14 H14B 109.8(4) . . ?
S1 C14 H14B 109.8(3) . . ?
H14A C14 H14B 108.2 . . ?
N4 C41 C14 112.3(6) . . ?
N4 C41 H41A 109.1(4) . . ?
C14 C41 H41A 109.1(5) . . ?
N4 C41 H41B 109.1(4) . . ?
C14 C41 H41B 109.1(5) . . ?
H41A C41 H41B 107.9 . . ?
C24 S2 Fe 100.2(3) . . ?
C24 S2 Ni 106.7(3) . . ?
Fe S2 Ni 71.10(7) . . ?
C42 C24 S2 109.5(6) . . ?
C42 C24 H24A 109.8(5) . . ?
S2 C24 H24A 109.8(3) . . ?
C42 C24 H24B 109.8(4) . . ?
S2 C24 H24B 109.8(3) . . ?
H24A C24 H24B 108.2 . . ?
N4 C42 C24 112.4(6) . . ?
N4 C42 H42A 109.1(4) . . ?
C24 C42 H42A 109.1(5) . . ?
N4 C42 H42B 109.1(4) . . ?
C24 C42 H42B 109.1(5) . . ?
H42A C42 H42B 107.9 . . ?
C34 S3 Fe 99.7(3) . . ?
C43 C34 S3 109.5(7) . . ?
C43 C34 H34A 109.8(5) . . ?
S3 C34 H34A 109.8(4) . . ?
C43 C34 H34B 109.8(5) . . ?
S3 C34 H34B 109.8(3) . . ?
H34A C34 H34B 108.2 . . ?
C34 C43 N4 110.7(7) . . ?
C34 C43 H43A 109.5(5) . . ?
N4 C43 H43A 109.5(4) . . ?
C34 C43 H43B 109.5(5) . . ?
N4 C43 H43B 109.5(4) . . ?
H43A C43 H43B 108.1 . . ?
O5A C5 Fe 167.1(24) . . ?
O5B C5 Fe 170.0(30) . . ?

loop_
_geom_bond_atom_site_label_1
_geom_bond_atom_site_label_2
_geom_bond_distance
_geom_bond_site_symmetry_2
_geom_bond_publ_flag
Fe C5 1.780(10) . ?
Fe N4 2.046(6) . ?
Fe S3 2.207(2) . ?
Fe S2 2.249(2) . ?
Fe S1 2.266(2) . ?
Fe Ni 2.6372(11) . ?
Ni S1 2.229(2) . ?
Ni S1 2.229(2) 5_565 ?
Ni S2 2.287(2) . ?
Ni S2 2.287(2) 5_565 ?
Ni Fe 2.6372(11) 5_565 ?
N4 C41 1.488(11) . ?
N4 C42 1.502(10) . ?
N4 C43 1.514(10) . ?
S1 C14 1.837(9) . ?
C14 C41 1.499(11) . ?
C14 H14A 0.97 . ?
C14 H14B 0.97 . ?
C41 H41A 0.97 . ?
C41 H41B 0.97 . ?
S2 C24 1.825(10) . ?
C24 C42 1.506(12) . ?
C24 H24A 0.97 . ?
C24 H24B 0.97 . ?
C42 H42A 0.97 . ?
C42 H42B 0.97 . ?
S3 C34 1.813(11) . ?
C34 C43 1.506(15) . ?
C34 H34A 0.97 . ?
C34 H34B 0.97 . ?
C43 H43A 0.97 . ?
C43 H43B 0.97 . ?
C5 O5A 1.13(5) . ?
C5 O5B 1.15(5) . ?
